data_4071173
loop_
_publ_author_name
'Kavara, Ajdin'
'Cousineau, Kandarpa D.'
'Rohr, Ahleah D.'
'Kampf, Jeff W.'
'Banaszak Holl, Mark M.'

_publ_section_title
;
 A Stannylene/Aryl Iodide Reagent for Allylic CH Activation and Double
 Bond Addition Chemistry
;
_journal_issue 6
_journal_name_full Organometallics
_journal_page_first 1041
_journal_paper_doi 10.1021/om8000108
_journal_volume 27
_journal_year 2008
_chemical_formula_moiety 'C27 H53 I Si4 Sn'
_chemical_formula_sum 'C27 H53 I Si4 Sn'
_chemical_formula_weight 735.64
_chemical_name_systematic
;
 ?
;
_space_group_IT_number 2
_symmetry_cell_setting triclinic
_symmetry_space_group_name_Hall '-P 1'
_symmetry_space_group_name_H-M 'P -1'
_atom_sites_solution_hydrogens geom
_atom_sites_solution_primary direct
_atom_sites_solution_secondary difmap
_audit_creation_method SHELXL-97
_cell_angle_alpha 91.915(1)
_cell_angle_beta 101.687(1)
_cell_angle_gamma 108.692(1)
_cell_formula_units_Z 2
_cell_length_a 8.8888(8)
_cell_length_b 9.5630(8)
_cell_length_c 20.9269(19)
_cell_measurement_reflns_used 9897
_cell_measurement_temperature 85(2)
_cell_measurement_theta_max 23.34
_cell_measurement_theta_min 2.76
_cell_volume 1640.8(3)
_computing_cell_refinement 'Bruker SAINT'
_computing_data_collection 'Bruker SMART'
_computing_data_reduction 'Bruker SAINT'
_computing_molecular_graphics 'Bruker SHELXTL'
_computing_publication_material 'Bruker SHELXTL'
_computing_structure_refinement 'Bruker SHELXTL'
_computing_structure_solution 'Bruker SHELXTL'
_diffrn_ambient_temperature 85(2)
_diffrn_measured_fraction_theta_full 0.998
_diffrn_measured_fraction_theta_max 0.998
_diffrn_measurement_device_type 'CCD area detector'
_diffrn_measurement_method 'phi and omega scans'
_diffrn_radiation_monochromator graphite
_diffrn_radiation_source 'fine-focus sealed tube'
_diffrn_radiation_type MoK\a
_diffrn_radiation_wavelength 0.71073
_diffrn_reflns_av_R_equivalents 0.0304
_diffrn_reflns_av_sigmaI/netI 0.0164
_diffrn_reflns_limit_h_max 11
_diffrn_reflns_limit_h_min -11
_diffrn_reflns_limit_k_max 12
_diffrn_reflns_limit_k_min -12
_diffrn_reflns_limit_l_max 27
_diffrn_reflns_limit_l_min -27
_diffrn_reflns_number 64833
_diffrn_reflns_theta_full 28.36
_diffrn_reflns_theta_max 28.36
_diffrn_reflns_theta_min 1.00
_exptl_absorpt_coefficient_mu 1.880
_exptl_absorpt_correction_T_max 0.8956
_exptl_absorpt_correction_T_min 0.6116
_exptl_absorpt_correction_type multi-scan
_exptl_absorpt_process_details
;
  Blessing, R. Acta Cryst. (1995) A51 33-38.
  Sheldrick, G.  SADABS (Version 2.10) Bruker/Siemens area
  detector absorption and other corrections, University of
  Gottingen, Germany 2003.
;
_exptl_crystal_colour colorless
_exptl_crystal_density_diffrn 1.489
_exptl_crystal_density_method 'not measured'
_exptl_crystal_description plate
_exptl_crystal_F_000 748
_exptl_crystal_size_max 0.29
_exptl_crystal_size_mid 0.16
_exptl_crystal_size_min 0.06
_refine_diff_density_max 1.326
_refine_diff_density_min -0.756
_refine_diff_density_rms 0.080
_refine_ls_extinction_method none
_refine_ls_goodness_of_fit_ref 1.000
_refine_ls_hydrogen_treatment constr
_refine_ls_matrix_type full
_refine_ls_number_parameters 329
_refine_ls_number_reflns 8183
_refine_ls_number_restraints 0
_refine_ls_restrained_S_all 1.000
_refine_ls_R_factor_all 0.0248
_refine_ls_R_factor_gt 0.0235
_refine_ls_shift/su_max 0.001
_refine_ls_shift/su_mean 0.000
_refine_ls_structure_factor_coef Fsqd
_refine_ls_weighting_details 'calc w=1/[\s^2^(Fo^2^)+(0.0160P)^2^+4.0698P] where P=(Fo^2^+2Fc^2^)/3'
_refine_ls_weighting_scheme calc
_refine_ls_wR_factor_gt 0.0541
_refine_ls_wR_factor_ref 0.0549
_reflns_number_gt 7887
_reflns_number_total 8183
_reflns_threshold_expression >2sigma(I)
_cod_data_source_file om8000108_6.cif
_cod_data_source_block ak107
_cod_depositor_comments
;
The following automatic conversions were performed:

'_symmetry_cell_setting' value 'Triclinic' changed to 'triclinic'
according to /home/saulius/struct/CIF-dictionaries/cif_core.dic
dictionary named 'cif_core.dic' version 2.4.1 from 2010-06-29.

Automatic conversion script
Id: cif_fix_values 1715 2011-07-08 13:25:40Z adriana 
;
_cod_original_sg_symbol_H-M P-1
_cod_database_code 4071173

loop_
_symmetry_equiv_pos_as_xyz
'x, y, z'
'-x, -y, -z'

loop_
_atom_site_label
_atom_site_type_symbol
_atom_site_fract_x
_atom_site_fract_y
_atom_site_fract_z
_atom_site_U_iso_or_equiv
_atom_site_adp_type
_atom_site_occupancy
_atom_site_symmetry_multiplicity
_atom_site_calc_flag
_atom_site_refinement_flags
_atom_site_disorder_assembly
_atom_site_disorder_group
I1 I 0.494260(17) 0.212829(17) 0.256977(7) 0.02035(4) Uani 1 1 d . . .
Sn1 Sn 0.740243(16) 0.109405(15) 0.237318(7) 0.01180(4) Uani 1 1 d . . .
Si1 Si 0.93026(7) 0.31937(6) 0.38578(3) 0.01372(11) Uani 1 1 d . . .
Si2 Si 1.01496(7) 0.03302(6) 0.36005(3) 0.01465(11) Uani 1 1 d . . .
Si3 Si 0.76598(7) 0.36885(7) 0.12370(3) 0.01431(11) Uani 1 1 d . . .
Si4 Si 0.94659(7) 0.14262(7) 0.11199(3) 0.01536(11) Uani 1 1 d . . .
C1 C 0.5915(3) -0.1225(2) 0.20434(11) 0.0192(4) Uani 1 1 d . A .
H1A H 0.6624 -0.1851 0.2151 0.023 Uiso 1 1 calc R . .
C2 C 0.5231(3) -0.1450(3) 0.12942(12) 0.0253(5) Uani 1 1 d . . .
H2A H 0.5274 -0.0488 0.1124 0.030 Uiso 0.782(15) 1 calc PR A 1
H2B H 0.5876 -0.1895 0.1071 0.030 Uiso 0.782(15) 1 calc PR A 1
H2C H 0.6091 -0.1414 0.1053 0.030 Uiso 0.218(15) 1 calc PR A 2
H2D H 0.4725 -0.0697 0.1149 0.030 Uiso 0.218(15) 1 calc PR A 2
C3 C 0.3473(7) -0.2488(7) 0.1175(2) 0.0405(16) Uani 0.782(15) 1 d P A 1
H3A H 0.2707 -0.1930 0.1064 0.049 Uiso 0.782(15) 1 calc PR A 1
H3B H 0.3241 -0.3269 0.0811 0.049 Uiso 0.782(15) 1 calc PR A 1
C4 C 0.3313(8) -0.3168(6) 0.1812(2) 0.0294(13) Uani 0.782(15) 1 d P A 1
H4A H 0.3721 -0.4018 0.1844 0.035 Uiso 0.782(15) 1 calc PR A 1
H4B H 0.2166 -0.3502 0.1857 0.035 Uiso 0.782(15) 1 calc PR A 1
C3A C 0.3939(17) -0.3027(16) 0.1201(7) 0.023(3) Uani 0.218(15) 1 d P A 2
H3AA H 0.4437 -0.3810 0.1290 0.028 Uiso 0.218(15) 1 calc PR A 2
H3AB H 0.3197 -0.3264 0.0760 0.028 Uiso 0.218(15) 1 calc PR A 2
C4A C 0.307(3) -0.274(3) 0.1761(12) 0.042(7) Uani 0.218(12) 1 d P A 2
H4AA H 0.2330 -0.2177 0.1604 0.051 Uiso 0.218(12) 1 calc PR A 2
H4AB H 0.2418 -0.3696 0.1889 0.051 Uiso 0.218(12) 1 calc PR A 2
C5 C 0.4390(3) -0.1867(3) 0.23343(12) 0.0257(5) Uani 1 1 d . . .
H5A H 0.3835 -0.1110 0.2341 0.031 Uiso 0.782(15) 1 calc PR A 1
H5B H 0.4075 -0.0973 0.2415 0.031 Uiso 0.218(15) 1 calc PR A 2
C6 C 0.4668(3) -0.2383(3) 0.30083(12) 0.0234(5) Uani 1 1 d . A .
C7 C 0.4277(3) -0.1707(3) 0.35218(13) 0.0249(5) Uani 1 1 d . . .
H7A H 0.3892 -0.0894 0.3448 0.030 Uiso 1 1 calc R A .
C8 C 0.4441(3) -0.2200(3) 0.41394(13) 0.0283(5) Uani 1 1 d . A .
H8A H 0.4177 -0.1721 0.4484 0.034 Uiso 1 1 calc R . .
C9 C 0.4988(3) -0.3388(3) 0.42543(14) 0.0298(5) Uani 1 1 d . . .
H9A H 0.5092 -0.3729 0.4677 0.036 Uiso 1 1 calc R A .
C10 C 0.5383(3) -0.4073(3) 0.37562(16) 0.0331(6) Uani 1 1 d . A .
H10A H 0.5757 -0.4891 0.3834 0.040 Uiso 1 1 calc R . .
C11 C 0.5235(3) -0.3572(3) 0.31389(14) 0.0305(6) Uani 1 1 d . . .
H11A H 0.5524 -0.4046 0.2800 0.037 Uiso 1 1 calc R A .
C12 C 0.9518(2) 0.1878(2) 0.32045(10) 0.0124(4) Uani 1 1 d . . .
C13 C 1.0840(2) 0.2712(2) 0.28234(10) 0.0140(4) Uani 1 1 d . . .
H13A H 1.1753 0.3454 0.3139 0.017 Uiso 1 1 calc R . .
H13B H 1.1276 0.1984 0.2649 0.017 Uiso 1 1 calc R . .
C14 C 1.0229(3) 0.3506(2) 0.22523(10) 0.0142(4) Uani 1 1 d . . .
H14A H 1.1140 0.3966 0.2039 0.017 Uiso 1 1 calc R . .
H14B H 0.9919 0.4316 0.2434 0.017 Uiso 1 1 calc R . .
C15 C 0.8739(2) 0.2487(2) 0.17148(10) 0.0129(4) Uani 1 1 d . . .
C16 C 0.9204(3) 0.4991(2) 0.35579(11) 0.0198(4) Uani 1 1 d . . .
H16A H 0.9049 0.5601 0.3908 0.030 Uiso 1 1 calc R . .
H16B H 0.8288 0.4792 0.3178 0.030 Uiso 1 1 calc R . .
H16C H 1.0222 0.5521 0.3431 0.030 Uiso 1 1 calc R . .
C17 C 0.7509(3) 0.2333(3) 0.42316(11) 0.0201(4) Uani 1 1 d . . .
H17A H 0.6889 0.3014 0.4238 0.030 Uiso 1 1 calc R . .
H17B H 0.7897 0.2139 0.4681 0.030 Uiso 1 1 calc R . .
H17C H 0.6805 0.1397 0.3970 0.030 Uiso 1 1 calc R . .
C18 C 1.1166(3) 0.3808(3) 0.45457(11) 0.0209(4) Uani 1 1 d . . .
H18A H 1.2143 0.4109 0.4364 0.031 Uiso 1 1 calc R . .
H18B H 1.1182 0.2986 0.4811 0.031 Uiso 1 1 calc R . .
H18C H 1.1149 0.4650 0.4821 0.031 Uiso 1 1 calc R . .
C19 C 0.8823(3) -0.0577(3) 0.41565(13) 0.0260(5) Uani 1 1 d . . .
H19A H 0.7682 -0.0934 0.3914 0.039 Uiso 1 1 calc R . .
H19B H 0.8958 0.0142 0.4526 0.039 Uiso 1 1 calc R . .
H19C H 0.9130 -0.1417 0.4322 0.039 Uiso 1 1 calc R . .
C20 C 1.2326(3) 0.1036(3) 0.40719(12) 0.0215(4) Uani 1 1 d . . .
H20A H 1.2421 0.1671 0.4466 0.032 Uiso 1 1 calc R . .
H20B H 1.3016 0.1611 0.3796 0.032 Uiso 1 1 calc R . .
H20C H 1.2679 0.0195 0.4201 0.032 Uiso 1 1 calc R . .
C21 C 1.0107(3) -0.1182(3) 0.30034(12) 0.0248(5) Uani 1 1 d . . .
H21A H 1.0426 -0.1943 0.3242 0.037 Uiso 1 1 calc R . .
H21B H 1.0870 -0.0770 0.2724 0.037 Uiso 1 1 calc R . .
H21C H 0.9003 -0.1626 0.2730 0.037 Uiso 1 1 calc R . .
C22 C 0.7526(3) 0.5245(3) 0.17665(12) 0.0226(5) Uani 1 1 d . . .
H22A H 0.6957 0.5817 0.1494 0.034 Uiso 1 1 calc R . .
H22B H 0.8627 0.5896 0.1982 0.034 Uiso 1 1 calc R . .
H22C H 0.6924 0.4837 0.2100 0.034 Uiso 1 1 calc R . .
C23 C 0.5561(3) 0.2613(3) 0.07535(11) 0.0211(4) Uani 1 1 d . . .
H23A H 0.4908 0.2065 0.1047 0.032 Uiso 1 1 calc R . .
H23B H 0.5626 0.1913 0.0416 0.032 Uiso 1 1 calc R . .
H23C H 0.5047 0.3298 0.0544 0.032 Uiso 1 1 calc R . .
C24 C 0.8835(3) 0.4725(3) 0.06476(11) 0.0202(4) Uani 1 1 d . . .
H24A H 0.8931 0.4015 0.0323 0.030 Uiso 1 1 calc R . .
H24B H 0.9926 0.5347 0.0889 0.030 Uiso 1 1 calc R . .
H24C H 0.8262 0.5355 0.0424 0.030 Uiso 1 1 calc R . .
C25 C 0.8016(3) 0.0776(3) 0.03007(11) 0.0215(4) Uani 1 1 d . . .
H25A H 0.8474 0.0258 0.0021 0.032 Uiso 1 1 calc R . .
H25B H 0.7843 0.1633 0.0094 0.032 Uiso 1 1 calc R . .
H25C H 0.6974 0.0098 0.0359 0.032 Uiso 1 1 calc R . .
C26 C 1.1452(3) 0.2653(3) 0.09711(12) 0.0224(5) Uani 1 1 d . . .
H26A H 1.1732 0.2176 0.0612 0.034 Uiso 1 1 calc R . .
H26B H 1.2310 0.2816 0.1370 0.034 Uiso 1 1 calc R . .
H26C H 1.1354 0.3608 0.0853 0.034 Uiso 1 1 calc R . .
C27 C 0.9878(3) -0.0282(3) 0.14018(12) 0.0247(5) Uani 1 1 d . . .
H27A H 0.8932 -0.0924 0.1547 0.037 Uiso 1 1 calc R . .
H27B H 1.0837 0.0002 0.1768 0.037 Uiso 1 1 calc R . .
H27C H 1.0080 -0.0818 0.1039 0.037 Uiso 1 1 calc R . .

loop_
_atom_site_aniso_label
_atom_site_aniso_U_11
_atom_site_aniso_U_22
_atom_site_aniso_U_33
_atom_site_aniso_U_23
_atom_site_aniso_U_13
_atom_site_aniso_U_12
I1 0.01608(7) 0.02792(8) 0.02162(7) 0.00464(6) 0.00829(5) 0.01089(6)
Sn1 0.01075(6) 0.01156(6) 0.01261(7) 0.00027(5) 0.00384(5) 0.00242(5)
Si1 0.0167(3) 0.0126(3) 0.0125(3) 0.0007(2) 0.0048(2) 0.0050(2)
Si2 0.0158(3) 0.0135(3) 0.0159(3) 0.0033(2) 0.0043(2) 0.0058(2)
Si3 0.0149(3) 0.0165(3) 0.0125(3) 0.0022(2) 0.0041(2) 0.0058(2)
Si4 0.0166(3) 0.0172(3) 0.0138(3) 0.0000(2) 0.0062(2) 0.0061(2)
C1 0.0188(10) 0.0160(10) 0.0183(10) 0.0005(8) 0.0030(8) 0.0006(8)
C2 0.0283(12) 0.0215(11) 0.0186(11) -0.0001(9) 0.0032(9) -0.0005(10)
C3 0.032(2) 0.045(3) 0.0268(19) 0.0072(18) -0.0033(16) -0.005(2)
C4 0.029(2) 0.023(2) 0.0202(19) 0.0024(17) 0.0010(14) -0.0102(19)
C3A 0.017(6) 0.018(6) 0.032(6) -0.001(5) -0.005(5) 0.007(5)
C4A 0.030(11) 0.035(14) 0.056(15) 0.016(11) 0.005(9) 0.004(10)
C5 0.0223(12) 0.0258(12) 0.0230(12) 0.0034(9) 0.0062(9) -0.0007(9)
C6 0.0207(11) 0.0203(11) 0.0256(12) 0.0035(9) 0.0075(9) 0.0003(9)
C7 0.0219(11) 0.0237(11) 0.0323(13) 0.0062(10) 0.0095(10) 0.0096(9)
C8 0.0244(12) 0.0337(14) 0.0290(13) 0.0024(10) 0.0128(10) 0.0086(10)
C9 0.0250(12) 0.0337(14) 0.0292(13) 0.0134(11) 0.0097(10) 0.0048(11)
C10 0.0330(14) 0.0228(12) 0.0491(17) 0.0124(11) 0.0145(12) 0.0131(11)
C11 0.0372(14) 0.0211(12) 0.0381(15) 0.0029(10) 0.0195(12) 0.0097(11)
C12 0.0128(9) 0.0118(9) 0.0123(9) 0.0010(7) 0.0035(7) 0.0031(7)
C13 0.0123(9) 0.0143(9) 0.0147(9) 0.0011(7) 0.0040(7) 0.0031(7)
C14 0.0145(9) 0.0128(9) 0.0141(9) 0.0015(7) 0.0048(7) 0.0020(7)
C15 0.0134(9) 0.0138(9) 0.0122(9) 0.0012(7) 0.0048(7) 0.0042(7)
C16 0.0290(12) 0.0158(10) 0.0178(10) 0.0024(8) 0.0077(9) 0.0101(9)
C17 0.0224(11) 0.0208(11) 0.0190(10) 0.0016(8) 0.0099(9) 0.0066(9)
C18 0.0242(11) 0.0216(11) 0.0153(10) -0.0018(8) 0.0017(8) 0.0075(9)
C19 0.0261(12) 0.0242(12) 0.0326(13) 0.0151(10) 0.0133(10) 0.0096(10)
C20 0.0191(11) 0.0253(11) 0.0209(11) 0.0005(9) 0.0012(9) 0.0106(9)
C21 0.0342(13) 0.0167(10) 0.0243(12) -0.0011(9) 0.0012(10) 0.0131(10)
C22 0.0325(13) 0.0210(11) 0.0201(11) 0.0047(9) 0.0080(9) 0.0152(10)
C23 0.0153(10) 0.0288(12) 0.0190(11) 0.0029(9) 0.0028(8) 0.0076(9)
C24 0.0199(11) 0.0221(11) 0.0178(10) 0.0057(8) 0.0052(8) 0.0047(9)
C25 0.0248(11) 0.0208(11) 0.0171(10) -0.0023(8) 0.0067(9) 0.0045(9)
C26 0.0184(11) 0.0274(12) 0.0236(11) 0.0022(9) 0.0100(9) 0.0075(9)
C27 0.0330(13) 0.0231(11) 0.0240(12) 0.0012(9) 0.0102(10) 0.0154(10)

loop_
_atom_type_symbol
_atom_type_description
_atom_type_scat_dispersion_real
_atom_type_scat_dispersion_imag
_atom_type_scat_source
C C 0.0033 0.0016 'International Tables Vol C Tables 4.2.6.8 and 6.1.1.4'
H H 0.0000 0.0000 'International Tables Vol C Tables 4.2.6.8 and 6.1.1.4'
Si Si 0.0817 0.0704 'International Tables Vol C Tables 4.2.6.8 and 6.1.1.4'
Sn Sn -0.6537 1.4246 'International Tables Vol C Tables 4.2.6.8 and 6.1.1.4'
I I -0.4742 1.8119 'International Tables Vol C Tables 4.2.6.8 and 6.1.1.4'

loop_
_geom_angle_atom_site_label_1
_geom_angle_atom_site_label_2
_geom_angle_atom_site_label_3
_geom_angle
C1 Sn1 C12 125.98(8)
C1 Sn1 C15 120.39(8)
C12 Sn1 C15 92.25(8)
C1 Sn1 I1 98.19(6)
C12 Sn1 I1 111.07(5)
C15 Sn1 I1 108.87(5)
C16 Si1 C18 102.67(11)
C16 Si1 C17 109.27(11)
C18 Si1 C17 107.07(11)
C16 Si1 C12 113.28(10)
C18 Si1 C12 110.76(10)
C17 Si1 C12 113.12(10)
C19 Si2 C21 106.42(12)
C19 Si2 C20 109.13(12)
C21 Si2 C20 103.29(11)
C19 Si2 C12 112.07(10)
C21 Si2 C12 114.16(10)
C20 Si2 C12 111.27(10)
C23 Si3 C22 108.21(11)
C23 Si3 C24 107.29(11)
C22 Si3 C24 101.71(11)
C23 Si3 C15 113.47(10)
C22 Si3 C15 113.35(10)
C24 Si3 C15 112.00(10)
C25 Si4 C27 104.35(11)
C25 Si4 C26 107.27(11)
C27 Si4 C26 104.77(11)
C25 Si4 C15 114.01(10)
C27 Si4 C15 116.23(10)
C26 Si4 C15 109.47(10)
C2 C1 C5 104.40(19)
C2 C1 Sn1 111.06(15)
C5 C1 Sn1 116.48(16)
C3 C2 C1 106.6(2)
C3 C2 C3A 28.4(5)
C1 C2 C3A 101.7(6)
C4 C3 C2 105.5(4)
C3 C4 C5 102.6(4)
C2 C3A C4A 96.5(13)
C5 C4A C3A 107(2)
C4A C5 C6 124.2(14)
C4A C5 C4 19.8(11)
C6 C5 C4 111.3(3)
C4A C5 C1 104.7(15)
C6 C5 C1 116.8(2)
C4 C5 C1 101.8(3)
C7 C6 C11 117.6(2)
C7 C6 C5 119.6(2)
C11 C6 C5 122.7(2)
C8 C7 C6 121.1(2)
C9 C8 C7 120.2(2)
C10 C9 C8 119.9(2)
C9 C10 C11 120.1(2)
C10 C11 C6 121.1(2)
C13 C12 Si2 108.24(13)
C13 C12 Si1 111.43(13)
Si2 C12 Si1 110.08(10)
C13 C12 Sn1 98.68(12)
Si2 C12 Sn1 114.01(9)
Si1 C12 Sn1 113.80(10)
C14 C13 C12 115.01(17)
C13 C14 C15 115.06(17)
C14 C15 Si3 109.26(13)
C14 C15 Si4 110.22(13)
Si3 C15 Si4 109.01(10)
C14 C15 Sn1 97.95(12)
Si3 C15 Sn1 115.55(10)
Si4 C15 Sn1 114.25(10)

loop_
_geom_bond_atom_site_label_1
_geom_bond_atom_site_label_2
_geom_bond_distance
I1 Sn1 2.7661(3)
Sn1 C1 2.189(2)
Sn1 C12 2.193(2)
Sn1 C15 2.203(2)
Si1 C16 1.872(2)
Si1 C18 1.875(2)
Si1 C17 1.881(2)
Si1 C12 1.907(2)
Si2 C19 1.862(2)
Si2 C21 1.865(2)
Si2 C20 1.876(2)
Si2 C12 1.902(2)
Si3 C23 1.871(2)
Si3 C22 1.875(2)
Si3 C24 1.880(2)
Si3 C15 1.906(2)
Si4 C25 1.872(2)
Si4 C27 1.874(2)
Si4 C26 1.874(2)
Si4 C15 1.913(2)
C1 C2 1.543(3)
C1 C5 1.552(3)
C2 C3 1.523(5)
C2 C3A 1.553(13)
C3 C4 1.516(7)
C4 C5 1.543(5)
C3A C4A 1.59(4)
C4A C5 1.501(10)
C5 C6 1.509(3)
C6 C7 1.394(3)
C6 C11 1.398(4)
C7 C8 1.387(4)
C8 C9 1.381(4)
C9 C10 1.374(4)
C10 C11 1.389(4)
C12 C13 1.573(3)
C13 C14 1.537(3)
C14 C15 1.570(3)
